data_9014403
loop_
_publ_author_name
'Crosnier, M.'
'Delarue, E.'
'Choisnet, J.'
'Fourquet, J.'

_publ_section_title
;
 Li^+^-H^+^ exchange on Li2TiTeO6
 _cod_database_code 1000334
;
_journal_name_full 'European Journal of Solid State and Inorganic Chemistry'
_journal_page_first 321
_journal_page_last 332
_journal_volume 39
_journal_year 1992
_chemical_formula_sum 'Li O3 Te0.5 Ti0.5'
_space_group_IT_number 34
_symmetry_space_group_name_Hall 'P 2 -2n'
_symmetry_space_group_name_H-M 'P n n 2'
_cell_angle_alpha 90
_cell_angle_beta 90
_cell_angle_gamma 90
_cell_length_a 5.0743
_cell_length_b 4.9067
_cell_length_c 8.4083
_cell_formula_units_Z 4
_cell_volume 209.350
_database_code_amcsd 0012626
_exptl_crystal_density_diffrn 4.527
_cod_duplicate_entry 1000334
_cod_original_formula_sum 'Li (Ti.5 Te.5) O3'
_cod_database_code 9014403
_amcsd_formula_title 'Li2 O6 Te Ti'

loop_
_space_group_symop_operation_xyz
x,y,z
1/2+x,1/2-y,1/2+z
1/2-x,1/2+y,1/2+z
-x,-y,z

loop_
_atom_site_label
_atom_site_fract_x
_atom_site_fract_y
_atom_site_fract_z
_atom_site_occupancy
Li1 0.00000 0.00000 0.59900 1.00000
Li2 0.00000 0.50000 0.74200 1.00000
Ti1 0.00000 0.50000 0.30660 0.91500
Te1 0.00000 0.50000 0.30660 0.08500
Te2 0.00000 0.00000 0.00000 0.91500
Ti2 0.00000 0.00000 0.00000 0.08500
O1 0.15300 0.24200 0.15900 1.00000
O2 0.68100 0.20800 0.97600 1.00000
O3 0.82800 0.79100 0.81500 1.00000

loop_
_cod_related_entry_id
_cod_related_entry_database
_cod_related_entry_code
1 AMCSD 0012626
